data_2223302
loop_
_publ_author_name
'Gunasekaran, B.'
'Sureshbabu, R.'
'Mohanakrishnan, A. K.'
'Chakkaravarthi, G.'
'Manivannan, V.'

_publ_section_title
;
 Diethyl
 3,4-bis(acetoxymethyl)thieno[2,3-<i>b</i>]thiophene-2,5-dicarboxylate
;
_journal_coeditor_code BT5053
_journal_issue 10
_journal_name_full 'Acta Crystallographica Section E'
_journal_page_first o2455
_journal_paper_doi 10.1107/S1600536809036149
_journal_volume 65
_journal_year 2009
_chemical_formula_iupac 'C18 H20 O8 S2'
_chemical_formula_moiety 'C18 H20 O8 S2'
_chemical_formula_sum 'C18 H20 O8 S2'
_chemical_formula_weight 428.46
_chemical_name_systematic
;Diethyl
 3,4-bis-(acetoxymethyl)thieno[2,3-<i>b</i>]thiophene-2,5-dicarboxylate
;
_space_group_IT_number 2
_symmetry_cell_setting triclinic
_symmetry_space_group_name_Hall '-P 1'
_symmetry_space_group_name_H-M 'P -1'
_atom_sites_solution_hydrogens geom
_atom_sites_solution_primary direct
_atom_sites_solution_secondary difmap
_cell_angle_alpha 84.952(3)
_cell_angle_beta 82.814(4)
_cell_angle_gamma 75.432(3)
_cell_formula_units_Z 2
_cell_length_a 9.3214(5)
_cell_length_b 10.2416(6)
_cell_length_c 10.6622(6)
_cell_measurement_reflns_used 5319
_cell_measurement_temperature 295(2)
_cell_measurement_theta_max 31.01
_cell_measurement_theta_min 2.66
_cell_volume 975.72(10)
_computing_cell_refinement 'SAINT (Bruker, 2004)'
_computing_data_collection 'APEX2 (Bruker, 2004)'
_computing_data_reduction 'SAINT (Bruker, 2004)'
_computing_molecular_graphics 'PLATON (Spek, 2009)'
_computing_publication_material 'SHELXL97 (Sheldrick, 2008)'
_computing_structure_refinement 'SHELXL97 (Sheldrick, 2008)'
_computing_structure_solution 'SHELXS97 (Sheldrick, 2008)'
_diffrn_ambient_temperature 295(2)
_diffrn_detector_area_resol_mean 0
_diffrn_measured_fraction_theta_full 0.992
_diffrn_measured_fraction_theta_max 0.992
_diffrn_measurement_device_type 'Bruker Kappa APEX2 CCD'
_diffrn_measurement_method '\w and \f'
_diffrn_radiation_monochromator graphite
_diffrn_radiation_source 'fine-focus sealed tube'
_diffrn_radiation_type MoK\a
_diffrn_radiation_wavelength 0.71073
_diffrn_reflns_av_R_equivalents 0.0248
_diffrn_reflns_av_sigmaI/netI 0.0275
_diffrn_reflns_limit_h_max 13
_diffrn_reflns_limit_h_min -13
_diffrn_reflns_limit_k_max 13
_diffrn_reflns_limit_k_min -15
_diffrn_reflns_limit_l_max 15
_diffrn_reflns_limit_l_min -15
_diffrn_reflns_number 25739
_diffrn_reflns_theta_full 31.96
_diffrn_reflns_theta_max 31.96
_diffrn_reflns_theta_min 1.93
_diffrn_standards_interval_count 0
_diffrn_standards_interval_time 0
_exptl_absorpt_coefficient_mu 0.316
_exptl_absorpt_correction_T_max 0.9630
_exptl_absorpt_correction_T_min 0.9138
_exptl_absorpt_correction_type multi-scan
_exptl_absorpt_process_details '(SADABS; Sheldrick, 1996)'
_exptl_crystal_colour colourless
_exptl_crystal_density_diffrn 1.458
_exptl_crystal_density_method 'not measured'
_exptl_crystal_description needle
_exptl_crystal_F_000 448
_exptl_crystal_size_max 0.29
_exptl_crystal_size_mid 0.14
_exptl_crystal_size_min 0.12
_refine_diff_density_max 0.819
_refine_diff_density_min -0.591
_refine_ls_extinction_method none
_refine_ls_goodness_of_fit_ref 1.041
_refine_ls_hydrogen_treatment constr
_refine_ls_matrix_type full
_refine_ls_number_parameters 279
_refine_ls_number_reflns 6686
_refine_ls_number_restraints 4
_refine_ls_restrained_S_all 1.042
_refine_ls_R_factor_all 0.0893
_refine_ls_R_factor_gt 0.0572
_refine_ls_shift/su_max 0.000
_refine_ls_shift/su_mean 0.000
_refine_ls_structure_factor_coef Fsqd
_refine_ls_weighting_details 'calc w = 1/[\s^2^(Fo^2^)+(0.0945P)^2^+0.3857P] where P=(Fo^2^+2Fc^2^)/3'
_refine_ls_weighting_scheme calc
_refine_ls_wR_factor_gt 0.1602
_refine_ls_wR_factor_ref 0.1883
_reflns_number_gt 4444
_reflns_number_total 6686
_reflns_threshold_expression I>2\s(I)
_cod_data_source_file bt5053.cif
_cod_data_source_block I
_cod_depositor_comments
;
The following automatic conversions were performed:
'_geom_hbond_publ_flag' value 'Y' changed to 'y' according to
'/home/saulius/struct/CIF-dictionaries/cif_core.dic' dictionary named
'cif_core.dic' version 2.4.1 from 2010-06-29 (5 times).

Automatic conversion script
Id: cif_fix_enum 1527 2010-12-29 10:47:43Z saulius 

The following automatic conversions were performed:

'_geom_hbond_publ_flag' value 'Y' changed to 'y' according to
/home/saulius/struct/CIF-dictionaries/cif_core.dic dictionary named
'cif_core.dic' version 2.4.1 from 2010-06-29 (5 times).

Automatic conversion script
Id: cif_fix_values 1715 2011-07-08 13:25:40Z adriana 
;
_cod_original_cell_volume 975.72(9)
_cod_database_code 2223302
_cod_database_fobs_code 2223302

loop_
_symmetry_equiv_pos_as_xyz
'x, y, z'
'-x, -y, -z'

loop_
_atom_site_type_symbol
_atom_site_label
_atom_site_fract_x
_atom_site_fract_y
_atom_site_fract_z
_atom_site_U_iso_or_equiv
_atom_site_adp_type
_atom_site_calc_flag
_atom_site_refinement_flags
_atom_site_occupancy
_atom_site_disorder_assembly
_atom_site_disorder_group
S S1 0.02951(5) 0.21624(6) 0.28483(5) 0.04706(15) Uani d . 1 . .
S S2 -0.08189(5) 0.30619(5) 0.55975(5) 0.04537(15) Uani d . 1 . .
O O1 0.1876(2) 0.1299(2) 0.05271(17) 0.0747(5) Uani d . 1 A .
O O2 0.4020(2) 0.1825(3) 0.0622(2) 0.0920(7) Uani d . 1 . .
O O3 0.51977(16) 0.15799(15) 0.36366(18) 0.0544(4) Uani d . 1 . .
O O4 0.70351(19) 0.25297(19) 0.3848(2) 0.0719(5) Uani d . 1 . .
O O5 0.40617(17) 0.27623(16) 0.65075(16) 0.0533(4) Uani d . 1 . .
O O6 0.5449(3) 0.4048(2) 0.7014(3) 0.0978(8) Uani d . 1 . .
O O7 -0.1209(3) 0.3926(2) 0.80902(18) 0.0821(6) Uani d . 1 B .
O O8 0.1045(3) 0.4242(3) 0.8232(2) 0.1029(9) Uani d . 1 . .
C C1 0.2123(2) 0.2247(2) 0.2352(2) 0.0483(5) Uani d . 1 . .
C C2 0.2772(2) 0.2731(2) 0.3227(2) 0.0463(4) Uani d . 1 . .
C C3 0.1771(2) 0.30467(19) 0.4351(2) 0.0424(4) Uani d . 1 . .
C C4 0.1817(2) 0.3531(2) 0.5561(2) 0.0469(5) Uani d . 1 . .
C C5 0.0511(3) 0.3560(2) 0.6319(2) 0.0483(5) Uani d . 1 . .
C C6 0.0398(2) 0.2773(2) 0.42631(19) 0.0406(4) Uani d . 1 . .
C C7 0.2789(3) 0.1791(3) 0.1093(2) 0.0592(6) Uani d . 1 . .
C C8 0.2451(5) 0.0815(5) -0.0725(3) 0.0994(12) Uani d D 1 . .
H H8A 0.3523 0.0700 -0.0854 0.119 Uiso calc PR 0.368(18) A 1
H H8B 0.2009 0.1469 -0.1369 0.119 Uiso calc PR 0.368(18) A 1
H H8C 0.2708 0.1540 -0.1285 0.119 Uiso d PR 0.632(18) A 2
H H8D 0.3340 0.0087 -0.0667 0.119 Uiso d PR 0.632(18) A 2
C C9 0.208(3) -0.0509(13) -0.0829(17) 0.148(7) Uani d PD 0.368(18) A 1
H H9A 0.1181 -0.0543 -0.0286 0.223 Uiso calc PR 0.368(18) A 1
H H9B 0.2880 -0.1235 -0.0579 0.223 Uiso calc PR 0.368(18) A 1
H H9C 0.1924 -0.0595 -0.1689 0.223 Uiso calc PR 0.368(18) A 1
C C9A 0.1272(9) 0.0290(14) -0.1206(8) 0.112(4) Uani d PD 0.632(18) A 2
H H9A1 0.1651 -0.0102 -0.2003 0.168 Uiso calc PR 0.632(18) A 2
H H9A2 0.0413 0.1020 -0.1316 0.168 Uiso calc PR 0.632(18) A 2
H H9A3 0.0998 -0.0385 -0.0606 0.168 Uiso calc PR 0.632(18) A 2
C C10 0.4373(2) 0.2825(2) 0.3058(3) 0.0538(5) Uani d . 1 . .
H H10A 0.4724 0.2915 0.2167 0.065 Uiso calc R 1 . .
H H10B 0.4480 0.3596 0.3472 0.065 Uiso calc R 1 . .
C C11 0.6524(2) 0.1574(2) 0.3979(2) 0.0457(4) Uani d . 1 . .
C C12 0.7265(3) 0.0225(3) 0.4536(3) 0.0755(8) Uani d . 1 . .
H H12A 0.7131 -0.0469 0.4044 0.113 Uiso calc R 1 . .
H H12B 0.6830 0.0110 0.5391 0.113 Uiso calc R 1 . .
H H12C 0.8310 0.0164 0.4532 0.113 Uiso calc R 1 . .
C C13 0.3113(3) 0.3958(2) 0.5957(3) 0.0562(6) Uani d . 1 . .
H H13A 0.3653 0.4326 0.5231 0.067 Uiso calc R 1 . .
H H13B 0.2769 0.4644 0.6572 0.067 Uiso calc R 1 . .
C C14 0.5192(2) 0.2971(2) 0.7048(2) 0.0508(5) Uani d . 1 . .
C C15 0.6043(3) 0.1712(3) 0.7674(3) 0.0684(7) Uani d . 1 . .
H H15A 0.7092 0.1640 0.7472 0.103 Uiso calc R 1 . .
H H15B 0.5792 0.0946 0.7381 0.103 Uiso calc R 1 . .
H H15C 0.5796 0.1736 0.8575 0.103 Uiso calc R 1 . .
C C16 0.0166(4) 0.3957(3) 0.7634(2) 0.0638(6) Uani d . 1 . .
C C17 -0.1557(5) 0.4318(5) 0.9381(3) 0.1211(17) Uani d D 1 . .
H H17A -0.1449 0.5229 0.9429 0.145 Uiso calc PR 0.368(18) A 1
H H17B -0.0876 0.3714 0.9916 0.145 Uiso calc PR 0.368(18) A 1
H H17C -0.0621 0.4205 0.9736 0.145 Uiso d PR 0.632(18) A 2
H H17D -0.2071 0.5267 0.9393 0.145 Uiso d PR 0.632(18) A 2
C C18 -0.3127(7) 0.4253(12) 0.9829(7) 0.097(3) Uani d PD 0.623(17) B 1
H H18A -0.3228 0.3352 0.9769 0.146 Uiso calc PR 0.623(17) B 1
H H18B -0.3796 0.4871 0.9311 0.146 Uiso calc PR 0.623(17) B 1
H H18C -0.3361 0.4495 1.0693 0.146 Uiso calc PR 0.623(17) B 1
C C18A -0.238(2) 0.3432(15) 1.0223(10) 0.107(5) Uani d PD 0.377(17) B 2
H H18D -0.2882 0.3907 1.0951 0.161 Uiso calc PR 0.377(17) B 2
H H18E -0.1680 0.2625 1.0491 0.161 Uiso calc PR 0.377(17) B 2
H H18F -0.3090 0.3197 0.9766 0.161 Uiso calc PR 0.377(17) B 2

loop_
_atom_site_aniso_label
_atom_site_aniso_U_11
_atom_site_aniso_U_22
_atom_site_aniso_U_33
_atom_site_aniso_U_12
_atom_site_aniso_U_13
_atom_site_aniso_U_23
S1 0.0368(2) 0.0638(3) 0.0455(3) -0.0180(2) -0.00627(18) -0.0101(2)
S2 0.0411(2) 0.0553(3) 0.0445(3) -0.0177(2) -0.00618(19) -0.0085(2)
O1 0.0760(12) 0.1018(15) 0.0518(10) -0.0349(11) 0.0117(9) -0.0219(10)
O2 0.0605(12) 0.1266(19) 0.0884(15) -0.0303(12) 0.0247(11) -0.0275(14)
O3 0.0380(7) 0.0491(8) 0.0796(11) -0.0164(6) -0.0142(7) 0.0062(7)
O4 0.0470(9) 0.0678(11) 0.1098(16) -0.0236(8) -0.0231(9) -0.0044(10)
O5 0.0529(8) 0.0509(8) 0.0645(10) -0.0197(7) -0.0264(7) 0.0003(7)
O6 0.0878(15) 0.0713(13) 0.158(2) -0.0391(11) -0.0728(16) 0.0083(14)
O7 0.1042(16) 0.1005(15) 0.0523(10) -0.0420(13) 0.0034(10) -0.0294(10)
O8 0.129(2) 0.140(2) 0.0676(13) -0.0686(18) -0.0257(13) -0.0312(14)
C1 0.0373(9) 0.0561(12) 0.0520(11) -0.0139(8) -0.0019(8) -0.0022(9)
C2 0.0342(8) 0.0440(10) 0.0619(13) -0.0129(7) -0.0082(8) 0.0040(9)
C3 0.0367(8) 0.0394(9) 0.0552(11) -0.0144(7) -0.0140(8) 0.0029(8)
C4 0.0493(10) 0.0414(10) 0.0585(12) -0.0200(8) -0.0232(9) 0.0021(8)
C5 0.0560(11) 0.0487(11) 0.0474(11) -0.0197(9) -0.0174(9) -0.0040(8)
C6 0.0351(8) 0.0462(10) 0.0440(10) -0.0136(7) -0.0092(7) -0.0034(8)
C7 0.0542(12) 0.0617(14) 0.0585(14) -0.0143(11) 0.0064(10) -0.0038(11)
C8 0.118(3) 0.129(3) 0.0556(17) -0.046(3) 0.0230(18) -0.0279(19)
C9 0.175(18) 0.139(13) 0.103(11) 0.008(13) 0.002(11) -0.009(10)
C9A 0.131(7) 0.137(8) 0.078(5) -0.048(6) 0.011(4) -0.048(5)
C10 0.0348(9) 0.0542(12) 0.0741(15) -0.0175(8) -0.0085(9) 0.0105(10)
C11 0.0328(8) 0.0577(12) 0.0477(11) -0.0132(8) -0.0030(7) -0.0046(9)
C12 0.0527(13) 0.0770(18) 0.091(2) -0.0086(12) -0.0177(13) 0.0174(15)
C13 0.0596(12) 0.0508(12) 0.0706(15) -0.0270(10) -0.0316(11) 0.0037(10)
C14 0.0434(10) 0.0628(13) 0.0514(12) -0.0186(9) -0.0118(8) -0.0057(10)
C15 0.0544(13) 0.0790(17) 0.0714(17) -0.0135(12) -0.0198(12) 0.0090(13)
C16 0.0896(19) 0.0617(14) 0.0500(13) -0.0309(13) -0.0161(12) -0.0082(11)
C17 0.176(5) 0.139(4) 0.064(2) -0.071(3) 0.028(2) -0.050(2)
C18 0.103(5) 0.136(8) 0.059(4) -0.038(5) 0.005(3) -0.033(4)
C18A 0.135(12) 0.115(10) 0.071(6) -0.025(9) -0.014(7) -0.018(6)

loop_
_atom_type_symbol
_atom_type_description
_atom_type_scat_dispersion_real
_atom_type_scat_dispersion_imag
_atom_type_scat_source
C C 0.0033 0.0016 'International Tables Vol C Tables 4.2.6.8 and 6.1.1.4'
H H 0.0000 0.0000 'International Tables Vol C Tables 4.2.6.8 and 6.1.1.4'
O O 0.0106 0.0060 'International Tables Vol C Tables 4.2.6.8 and 6.1.1.4'
S S 0.1246 0.1234 'International Tables Vol C Tables 4.2.6.8 and 6.1.1.4'

loop_
_geom_angle_atom_site_label_1
_geom_angle_atom_site_label_2
_geom_angle_atom_site_label_3
_geom_angle_site_symmetry_1
_geom_angle_site_symmetry_3
_geom_angle
_geom_angle_publ_flag
C6 S1 C1 . . 90.24(10) ?
C6 S2 C5 . . 89.62(10) ?
C7 O1 C8 . . 115.4(2) ?
C11 O3 C10 . . 117.10(16) ?
C14 O5 C13 . . 115.27(17) ?
C16 O7 C17 . . 112.2(3) ?
C2 C1 C7 . . 127.8(2) ?
C2 C1 S1 . . 113.60(17) ?
C7 C1 S1 . . 118.60(17) ?
C1 C2 C3 . . 111.29(17) ?
C1 C2 C10 . . 123.9(2) ?
C3 C2 C10 . . 124.7(2) ?
C6 C3 C4 . . 111.15(19) ?
C6 C3 C2 . . 111.75(18) ?
C4 C3 C2 . . 137.07(18) ?
C5 C4 C3 . . 110.97(17) ?
C5 C4 C13 . . 124.0(2) ?
C3 C4 C13 . . 125.0(2) ?
C4 C5 C16 . . 126.5(2) ?
C4 C5 S2 . . 114.14(16) ?
C16 C5 S2 . . 119.35(19) ?
C3 C6 S2 . . 114.09(15) ?
C3 C6 S1 . . 113.12(15) ?
S2 C6 S1 . . 132.76(11) ?
O2 C7 O1 . . 122.8(3) ?
O2 C7 C1 . . 125.5(3) ?
O1 C7 C1 . . 111.7(2) ?
O1 C8 C9A . . 107.7(3) ?
O1 C8 C9 . . 108.9(7) ?
O1 C8 H8A . . 109.9 ?
C9A C8 H8A . . 139.2 ?
C9 C8 H8A . . 109.9 ?
O1 C8 H8B . . 109.9 ?
C9A C8 H8B . . 72.5 ?
C9 C8 H8B . . 109.9 ?
H8A C8 H8B . . 108.3 ?
O1 C8 H8C . . 110.2 ?
C9A C8 H8C . . 111.5 ?
C9 C8 H8C . . 138.2 ?
H8A C8 H8C . . 69.4 ?
O1 C8 H8D . . 109.8 ?
C9A C8 H8D . . 109.2 ?
C9 C8 H8D . . 70.6 ?
H8B C8 H8D . . 137.3 ?
H8C C8 H8D . . 108.5 ?
C8 C9 H9A . . 109.5 ?
H8D C9 H9A . . 131.3 ?
C8 C9 H9B . . 109.5 ?
H8D C9 H9B . . 72.5 ?
C8 C9 H9C . . 109.5 ?
H8D C9 H9C . . 115.5 ?
C8 C9A H9A1 . . 109.5 ?
C8 C9A H9A2 . . 109.5 ?
H9A1 C9A H9A2 . . 109.5 ?
C8 C9A H9A3 . . 109.5 ?
H9A1 C9A H9A3 . . 109.5 ?
H9A2 C9A H9A3 . . 109.5 ?
O3 C10 C2 . . 105.38(16) ?
O3 C10 H10A . . 110.7 ?
C2 C10 H10A . . 110.7 ?
O3 C10 H10B . . 110.7 ?
C2 C10 H10B . . 110.7 ?
H10A C10 H10B . . 108.8 ?
O4 C11 O3 . . 123.4(2) ?
O4 C11 C12 . . 125.0(2) ?
O3 C11 C12 . . 111.5(2) ?
C11 C12 H12A . . 109.5 ?
C11 C12 H12B . . 109.5 ?
H12A C12 H12B . . 109.5 ?
C11 C12 H12C . . 109.5 ?
H12A C12 H12C . . 109.5 ?
H12B C12 H12C . . 109.5 ?
O5 C13 C4 . . 106.55(16) ?
O5 C13 H13A . . 110.4 ?
C4 C13 H13A . . 110.4 ?
O5 C13 H13B . . 110.4 ?
C4 C13 H13B . . 110.4 ?
H13A C13 H13B . . 108.6 ?
O6 C14 O5 . . 122.2(2) ?
O6 C14 C15 . . 125.9(2) ?
O5 C14 C15 . . 111.9(2) ?
C14 C15 H15A . . 109.5 ?
C14 C15 H15B . . 109.5 ?
H15A C15 H15B . . 109.5 ?
C14 C15 H15C . . 109.5 ?
H15A C15 H15C . . 109.5 ?
H15B C15 H15C . . 109.5 ?
O8 C16 O7 . . 124.1(3) ?
O8 C16 C5 . . 124.0(3) ?
O7 C16 C5 . . 111.9(2) ?
O7 C17 C18 . . 108.9(3) ?
O7 C17 C18A . . 113.7(5) ?
O7 C17 H17A . . 109.9 ?
C18 C17 H17A . . 109.9 ?
C18A C17 H17A . . 133.7 ?
O7 C17 H17B . . 109.9 ?
C18 C17 H17B . . 109.9 ?
C18A C17 H17B . . 70.5 ?
H17A C17 H17B . . 108.3 ?
O7 C17 H17C . . 107.6 ?
C18 C17 H17C . . 138.3 ?
C18A C17 H17C . . 105.0 ?
H17A C17 H17C . . 75.1 ?
O7 C17 H17D . . 109.6 ?
C18 C17 H17D . . 78.0 ?
C18A C17 H17D . . 112.7 ?
H17B C17 H17D . . 134.0 ?
H17C C17 H17D . . 107.8 ?
C17 C18 H18A . . 109.5 ?
C17 C18 H18B . . 109.5 ?
C17 C18 H18C . . 109.5 ?
C17 C18A H18D . . 109.5 ?
C17 C18A H18E . . 109.5 ?
H18D C18A H18E . . 109.5 ?
C17 C18A H18F . . 109.5 ?
H18D C18A H18F . . 109.5 ?
H18E C18A H18F . . 109.5 ?

loop_
_geom_bond_atom_site_label_1
_geom_bond_atom_site_label_2
_geom_bond_site_symmetry_2
_geom_bond_distance
_geom_bond_publ_flag
S1 C6 . 1.705(2) ?
S1 C1 . 1.741(2) ?
S2 C6 . 1.703(2) ?
S2 C5 . 1.736(2) ?
O1 C7 . 1.319(3) ?
O1 C8 . 1.455(3) ?
O2 C7 . 1.200(3) ?
O3 C11 . 1.331(2) ?
O3 C10 . 1.443(3) ?
O4 C11 . 1.183(3) ?
O5 C14 . 1.332(2) ?
O5 C13 . 1.444(3) ?
O6 C14 . 1.182(3) ?
O7 C16 . 1.320(4) ?
O7 C17 . 1.443(4) ?
O8 C16 . 1.203(3) ?
C1 C2 . 1.362(3) ?
C1 C7 . 1.471(3) ?
C2 C3 . 1.431(3) ?
C2 C10 . 1.507(3) ?
C3 C6 . 1.393(2) ?
C3 C4 . 1.431(3) ?
C4 C5 . 1.369(3) ?
C4 C13 . 1.503(3) ?
C5 C16 . 1.469(3) ?
C8 C9A . 1.4988(10) ?
C8 C9 . 1.4994(10) ?
C8 H8A . 0.9700 ?
C8 H8B . 0.9700 ?
C8 H8C . 0.9700 ?
C8 H8D . 0.9700 ?
C9 H9A . 0.9600 ?
C9 H9B . 0.9600 ?
C9 H9C . 0.9600 ?
C9A H9A1 . 0.9600 ?
C9A H9A2 . 0.9600 ?
C9A H9A3 . 0.9600 ?
C10 H10A . 0.9700 ?
C10 H10B . 0.9700 ?
C11 C12 . 1.489(3) ?
C12 H12A . 0.9600 ?
C12 H12B . 0.9600 ?
C12 H12C . 0.9600 ?
C13 H13A . 0.9700 ?
C13 H13B . 0.9700 ?
C14 C15 . 1.485(3) ?
C15 H15A . 0.9600 ?
C15 H15B . 0.9600 ?
C15 H15C . 0.9600 ?
C17 C18 . 1.4972(10) ?
C17 C18A . 1.4987(10) ?
C17 H17A . 0.9700 ?
C17 H17B . 0.9700 ?
C17 H17C . 0.9700 ?
C17 H17D . 0.9700 ?
C18 H18A . 0.9600 ?
C18 H18B . 0.9600 ?
C18 H18C . 0.9600 ?
C18A H18D . 0.9600 ?
C18A H18E . 0.9600 ?
C18A H18F . 0.9600 ?

loop_
_geom_hbond_atom_site_label_D
_geom_hbond_atom_site_label_H
_geom_hbond_atom_site_label_A
_geom_hbond_site_symmetry_A
_geom_hbond_distance_DH
_geom_hbond_distance_HA
_geom_hbond_distance_DA
_geom_hbond_angle_DHA
_geom_hbond_publ_flag
C10 H10A O2 . 0.97 2.31 2.959(4) 123 y
C13 H13B O8 . 0.97 2.32 2.891(4) 117 y
C17 H17C O8 . 0.97 2.09 2.563(5) 108 y
C10 H10B O6 2_666 0.97 2.44 3.243(3) 140 y
C15 H15C O2 1_556 0.96 2.56 3.453(4) 154 y

loop_
_geom_torsion_atom_site_label_1
_geom_torsion_atom_site_label_2
_geom_torsion_atom_site_label_3
_geom_torsion_atom_site_label_4
_geom_torsion_site_symmetry_1
_geom_torsion_site_symmetry_2
_geom_torsion_site_symmetry_3
_geom_torsion_site_symmetry_4
_geom_torsion
_geom_torsion_publ_flag
C6 S1 C1 C2 . . . . -0.51(18) ?
C6 S1 C1 C7 . . . . 178.72(19) ?
C7 C1 C2 C3 . . . . -178.9(2) ?
S1 C1 C2 C3 . . . . 0.2(2) ?
C7 C1 C2 C10 . . . . -2.9(4) ?
S1 C1 C2 C10 . . . . 176.25(16) ?
C1 C2 C3 C6 . . . . 0.2(3) ?
C10 C2 C3 C6 . . . . -175.73(18) ?
C1 C2 C3 C4 . . . . 177.8(2) ?
C10 C2 C3 C4 . . . . 1.9(4) ?
C6 C3 C4 C5 . . . . 1.7(2) ?
C2 C3 C4 C5 . . . . -175.9(2) ?
C6 C3 C4 C13 . . . . -178.15(18) ?
C2 C3 C4 C13 . . . . 4.3(4) ?
C3 C4 C5 C16 . . . . 178.0(2) ?
C13 C4 C5 C16 . . . . -2.2(4) ?
C3 C4 C5 S2 . . . . -1.9(2) ?
C13 C4 C5 S2 . . . . 177.97(16) ?
C6 S2 C5 C4 . . . . 1.19(17) ?
C6 S2 C5 C16 . . . . -178.7(2) ?
C4 C3 C6 S2 . . . . -0.8(2) ?
C2 C3 C6 S2 . . . . 177.42(14) ?
C4 C3 C6 S1 . . . . -178.87(14) ?
C2 C3 C6 S1 . . . . -0.6(2) ?
C5 S2 C6 C3 . . . . -0.18(16) ?
C5 S2 C6 S1 . . . . 177.39(17) ?
C1 S1 C6 C3 . . . . 0.64(16) ?
C1 S1 C6 S2 . . . . -176.94(17) ?
C8 O1 C7 O2 . . . . -1.0(5) ?
C8 O1 C7 C1 . . . . -179.6(3) ?
C2 C1 C7 O2 . . . . -2.8(4) ?
S1 C1 C7 O2 . . . . 178.1(2) ?
C2 C1 C7 O1 . . . . 175.8(2) ?
S1 C1 C7 O1 . . . . -3.3(3) ?
C7 O1 C8 C9A . . . . 179.6(6) ?
C7 O1 C8 C9 . . . . 136.4(11) ?
C11 O3 C10 C2 . . . . -159.1(2) ?
C1 C2 C10 O3 . . . . -92.8(3) ?
C3 C2 C10 O3 . . . . 82.6(3) ?
C10 O3 C11 O4 . . . . 1.0(3) ?
C10 O3 C11 C12 . . . . -178.8(2) ?
C14 O5 C13 C4 . . . . -172.7(2) ?
C5 C4 C13 O5 . . . . 91.0(3) ?
C3 C4 C13 O5 . . . . -89.2(3) ?
C13 O5 C14 O6 . . . . -4.2(4) ?
C13 O5 C14 C15 . . . . 175.7(2) ?
C17 O7 C16 O8 . . . . 2.0(5) ?
C17 O7 C16 C5 . . . . -179.9(3) ?
C4 C5 C16 O8 . . . . -4.2(4) ?
S2 C5 C16 O8 . . . . 175.6(2) ?
C4 C5 C16 O7 . . . . 177.6(2) ?
S2 C5 C16 O7 . . . . -2.5(3) ?
C16 O7 C17 C18 . . . . -179.8(6) ?
C16 O7 C17 C18A . . . . -136.2(10) ?
